data_7227110
loop_
_publ_author_name
'M\;aczka, Miros\/law'
'Pasi\'nska, Katarzyna'
'Ptak, Maciej'
'Paraguassu, Waldeci'
'da Silva, Tercio Almeida'
'Sieradzki, Adam'
'Pikul, Adam'

_publ_section_title
;
 Effect of solvent, temperature and pressure on the stability of chiral
 and perovskite metal formate frameworks of [NH2NH3][M(HCOO)3] (M = Mn,
 Fe, Zn).
;
_journal_issue 46
_journal_name_full 'Physical chemistry chemical physics : PCCP'
_journal_page_first 31653
_journal_page_last 31663
_journal_paper_doi 10.1039/c6cp06648h
_journal_volume 18
_journal_year 2016
_chemical_formula_moiety 'C13 H23 N7 O4 Zn, Br2 Cl2 Zn'
_chemical_formula_sum 'C13 H23 Br2 Cl2 N7 O4 Zn2'
_chemical_formula_weight 702.8
_space_group_IT_number 2
_symmetry_cell_setting triclinic
_symmetry_Int_Tables_number 2
_symmetry_space_group_name_Hall '-P 1'
_symmetry_space_group_name_H-M 'P -1'
_audit_update_record
;
2016-09-23 deposited with the CCDC.
2016-10-31 downloaded from the CCDC.
;
_cell_angle_alpha 101.693(4)
_cell_angle_beta 98.883(4)
_cell_angle_gamma 105.224(4)
_cell_formula_units_Z 2
_cell_length_a 7.5332(4)
_cell_length_b 11.2812(5)
_cell_length_c 15.5208(6)
_cell_measurement_reflns_used 7479
_cell_measurement_temperature 120.00(14)
_cell_measurement_theta_max 29.33
_cell_measurement_theta_min 2.87
_cell_volume 1215.85(11)
_computing_cell_refinement
;
CrysAlisPro, Agilent Technologies,
Version 1.171.35.21 (release 20-01-2012 CrysAlis171 .NET)
(compiled Jan 23 2012,18:06:46)
;
_computing_data_collection
;
CrysAlisPro, Agilent Technologies,
Version 1.171.35.21 (release 20-01-2012 CrysAlis171 .NET)
(compiled Jan 23 2012,18:06:46)
;
_computing_data_reduction
;
CrysAlisPro, Agilent Technologies,
Version 1.171.35.21 (release 20-01-2012 CrysAlis171 .NET)
(compiled Jan 23 2012,18:06:46)
;
_diffrn_ambient_temperature 120
_diffrn_detector_area_resol_mean 10.3784
_diffrn_measured_fraction_theta_full 0.98
_diffrn_measured_fraction_theta_max 0.89
_diffrn_measurement_device 'four-cycle diffractometer'
_diffrn_measurement_device_type 'Xcalibur, Atlas, Gemini ultra'
_diffrn_measurement_method '\w scans'
_diffrn_radiation_monochromator graphite
_diffrn_radiation_probe x-ray
_diffrn_radiation_source 'Enhance (Mo) X-ray Source'
_diffrn_radiation_type 'Mo K\a'
_diffrn_radiation_wavelength 0.7107
_diffrn_reflns_av_R_equivalents 0.039
_diffrn_reflns_av_sigmaI/netI 0.0314
_diffrn_reflns_limit_h_max 10
_diffrn_reflns_limit_h_min -10
_diffrn_reflns_limit_k_max 15
_diffrn_reflns_limit_k_min -15
_diffrn_reflns_limit_l_max 19
_diffrn_reflns_limit_l_min -21
_diffrn_reflns_number 19188
_diffrn_reflns_theta_full 27.77
_diffrn_reflns_theta_max 29.39
_diffrn_reflns_theta_min 2.87
_exptl_absorpt_coefficient_mu 5.506
_exptl_absorpt_correction_T_max 0.591
_exptl_absorpt_correction_T_min 0.18
_exptl_absorpt_correction_type analytical
_exptl_absorpt_process_details
;
analytical: 
   CrysAlisPro, Agilent Technologies, Version 1.171.35.19
   Analytical numeric absorption correction based on crystal shape
;
_exptl_crystal_density_diffrn 1.9192
_exptl_crystal_F_000 692
_exptl_crystal_size_max 0.724
_exptl_crystal_size_mid 0.286
_exptl_crystal_size_min 0.104
_refine_diff_density_max 0.90
_refine_diff_density_min -1.18
_refine_ls_extinction_method none
_refine_ls_goodness_of_fit_gt 1.74
_refine_ls_goodness_of_fit_ref 1.65
_refine_ls_hydrogen_treatment mixed
_refine_ls_number_constraints 69
_refine_ls_number_parameters 302
_refine_ls_number_reflns 5995
_refine_ls_number_restraints 9
_refine_ls_R_factor_all 0.0532
_refine_ls_R_factor_gt 0.0411
_refine_ls_shift/su_max 0.0408
_refine_ls_shift/su_mean 0.0049
_refine_ls_structure_factor_coef Fsqd
_refine_ls_weighting_details w=1/(\s^2^(I)+0.0016I^2^)
_refine_ls_weighting_scheme sigma
_refine_ls_wR_factor_gt 0.1118
_refine_ls_wR_factor_ref 0.1190
_reflns_number_gt 4829
_reflns_number_total 5995
_reflns_threshold_expression I>3\s(I)
_cod_data_source_file c6cp06648h2.cif
_cod_data_source_block I
_cod_depositor_comments 'Adding full bibliography for 7227105--7227111.cif.'
_cod_database_code 7227110
_publcif_datablock.id {dde0ed06-88f2-4c4a-986b-74b61a3a1d4a}

loop_
_symmetry_equiv_pos_site_id
_symmetry_equiv_pos_as_xyz
1 x,y,z
2 -x,-y,-z

loop_
_atom_site_label
_atom_site_type_symbol
_atom_site_fract_x
_atom_site_fract_y
_atom_site_fract_z
_atom_site_adp_type
_atom_site_U_iso_or_equiv
_atom_site_symmetry_multiplicity
_atom_site_occupancy
_atom_site_calc_flag
Zn1 Zn 0.32516(6) 0.58243(4) 0.28257(3) Uani 0.01644(15) 2 1 d
O26 O 0.4254(4) 0.5056(2) 0.38920(17) Uani 0.0222(9) 2 1 d
O66 O 0.3037(4) 0.7145(2) 0.40205(17) Uani 0.0225(10) 2 1 d
O1m O 0.6113(4) 0.6867(3) 0.29863(18) Uani 0.0247(10) 2 1 d
N1 N 0.2813(4) 0.5484(3) 0.13453(19) Uani 0.0167(10) 2 1 d
N27 N 0.5366(5) 0.3532(3) 0.4318(2) Uani 0.0229(12) 2 1 d
O3m O 0.0427(4) 0.4735(3) 0.27402(20) Uani 0.0273(10) 2 1 d
N67 N 0.2512(5) 0.9009(3) 0.4591(2) Uani 0.0246(12) 2 1 d
N64 N 0.2202(5) 0.8293(3) 0.3073(2) Uani 0.0208(11) 2 1 d
N23 N 0.3791(4) 0.4006(3) 0.22182(19) Uani 0.0158(10) 2 1 d
N63 N 0.2365(4) 0.7380(3) 0.2391(2) Uani 0.0182(10) 2 1 d
C22 C 0.3636(6) 0.2257(4) 0.0937(3) Uani 0.0260(14) 2 1 d
N24 N 0.4334(5) 0.3387(3) 0.2824(2) Uani 0.0195(11) 2 1 d
C5 C 0.2160(5) 0.6212(4) 0.0024(2) Uani 0.0212(13) 2 1 d
C2 C 0.2962(5) 0.4408(3) 0.0842(2) Uani 0.0164(12) 2 1 d
C65 C 0.2612(5) 0.8111(3) 0.3918(2) Uani 0.0199(13) 2 1 d
C3 C 0.2673(5) 0.4179(4) -0.0086(2) Uani 0.0215(13) 2 1 d
C21 C 0.3490(5) 0.3545(3) 0.1365(2) Uani 0.0177(12) 2 1 d
C6 C 0.2410(5) 0.6369(3) 0.0956(2) Uani 0.0173(12) 2 1 d
C25 C 0.4636(5) 0.4028(3) 0.3708(2) Uani 0.0174(12) 2 1 d
C4 C 0.2274(5) 0.5088(4) -0.0495(3) Uani 0.0221(13) 2 1 d
C62 C 0.1956(6) 0.8609(4) 0.1259(3) Uani 0.0247(14) 2 1 d
C2m C 0.7313(7) 0.7605(5) 0.3839(3) Uani 0.0391(18) 2 1 d
C61 C 0.2226(5) 0.7490(3) 0.1584(2) Uani 0.0186(12) 2 1 d
C4m C -0.0366(8) 0.4599(5) 0.3503(4) Uani 0.054(2) 2 1 d
H1c22 H 0.352162 0.215766 0.029974 Uiso 0.0312 2 1 d
H2c22 H 0.483474 0.218932 0.119767 Uiso 0.0312 2 1 d
H3c22 H 0.26435 0.160633 0.104112 Uiso 0.0312 2 1 d
H1c5 H 0.191683 0.686081 -0.02483 Uiso 0.0254 2 1 d
H1c3 H 0.274906 0.339938 -0.044218 Uiso 0.0258 2 1 d
H1c4 H 0.207618 0.494236 -0.113895 Uiso 0.0266 2 1 d
H1c2m H 0.835512 0.822917 0.374439 Uiso 0.047 2 1 d
H2c2m H 0.661032 0.802242 0.419413 Uiso 0.047 2 1 d
H3c2m H 0.777856 0.705685 0.415111 Uiso 0.047 2 1 d
H1c4m H -0.159765 0.398644 0.330827 Uiso 0.0647 2 1 d
H2c4m H 0.042839 0.431733 0.390861 Uiso 0.0647 2 1 d
H3c4m H -0.046535 0.540286 0.380566 Uiso 0.0647 2 1 d
H1n27 H 0.544(6) 0.384(4) 0.4888(7) Uiso 0.0275 2 1 d
H1n67 H 0.278(6) 0.897(4) 0.5148(9) Uiso 0.0296 2 1 d
H2n27 H 0.560(6) 0.281(2) 0.420(3) Uiso 0.0275 2 1 d
H2n67 H 0.213(6) 0.966(3) 0.454(3) Uiso 0.0296 2 1 d
H1n24 H 0.447(6) 0.2653(18) 0.260(2) Uiso 0.0234 2 1 d
H1n64 H 0.192(6) 0.896(2) 0.298(3) Uiso 0.025 2 1 d
H1o1m H 0.634(5) 0.726(3) 0.2608(17) Uiso 0.0296 2 1 d
H1o3m H 0.011(6) 0.4036(15) 0.2381(19) Uiso 0.0328 2 1 d
H1c62 H 0.298603 0.89436 0.099411 Uiso 0.0297 2 1 d
H2c62 H 0.07936 0.834626 0.08169 Uiso 0.0297 2 1 d
H3c62 H 0.191554 0.925367 0.175902 Uiso 0.0297 2 1 d
Zn2a Zn 0.8210(3) 0.05931(18) 0.24819(8) Uani 0.01886(19) 2 0.7616(15) d
Br1a Br 1.0939(4) 0.1072(2) 0.36370(12) Uani 0.0311(3) 2 0.7616(15) d
Br2a Br 0.8786(4) 0.1867(2) 0.14626(12) Uani 0.0388(3) 2 0.7616(15) d
Cl1a Cl 0.5824(5) 0.0840(3) 0.3144(2) Uani 0.0216(7) 2 0.7616(15) d
Cl2a Cl 0.7088(5) -0.1442(3) 0.1666(2) Uani 0.0279(7) 2 0.7616(15) d
Zn2b Zn 0.8151(9) 0.0599(5) 0.2482(2) Uani 0.0189(3) 2 0.2383(15) d
Br1b Br 0.5682(9) 0.0992(6) 0.3162(3) Uani 0.0311(3) 2 0.2383(15) d
Br2b Br 0.7315(9) -0.1546(6) 0.1667(3) Uani 0.0388(4) 2 0.2383(15) d
Cl1b Cl 1.0786(10) 0.1186(6) 0.3578(3) Uani 0.0216(7) 2 0.2383(15) d
Cl2b Cl 0.9024(10) 0.1797(6) 0.1534(3) Uani 0.0279(8) 2 0.2383(15) d

loop_
_atom_site_aniso_label
_atom_site_aniso_type_symbol
_atom_site_aniso_U_11
_atom_site_aniso_U_22
_atom_site_aniso_U_33
_atom_site_aniso_U_12
_atom_site_aniso_U_13
_atom_site_aniso_U_23
Zn1 Zn 0.0217(2) 0.0148(2) 0.0158(2) 0.00663(17) 0.00554(17) 0.00800(16)
O26 O 0.0344(15) 0.0185(13) 0.0188(13) 0.0141(12) 0.0053(12) 0.0088(11)
O66 O 0.0330(15) 0.0196(13) 0.0213(14) 0.0133(12) 0.0083(12) 0.0105(11)
O1m O 0.0243(14) 0.0233(14) 0.0240(15) 0.0020(12) 0.0044(12) 0.0083(11)
N1 N 0.0186(15) 0.0172(15) 0.0174(15) 0.0065(13) 0.0053(12) 0.0087(12)
N27 N 0.0380(19) 0.0203(16) 0.0174(16) 0.0167(15) 0.0076(15) 0.0085(13)
O3m O 0.0275(14) 0.0227(14) 0.0345(16) 0.0055(13) 0.0146(13) 0.0105(12)
N67 N 0.0372(19) 0.0222(17) 0.0186(16) 0.0151(15) 0.0052(15) 0.0069(14)
N64 N 0.0325(18) 0.0162(15) 0.0203(16) 0.0153(14) 0.0075(14) 0.0073(13)
N23 N 0.0185(15) 0.0155(14) 0.0158(15) 0.0056(12) 0.0039(12) 0.0087(12)
N63 N 0.0219(15) 0.0176(15) 0.0166(15) 0.0068(13) 0.0065(13) 0.0050(12)
C22 C 0.035(2) 0.0219(19) 0.025(2) 0.0131(18) 0.0082(18) 0.0083(16)
N24 N 0.0332(17) 0.0142(15) 0.0164(15) 0.0126(14) 0.0069(13) 0.0073(12)
C5 C 0.0220(18) 0.0223(19) 0.0213(19) 0.0039(16) 0.0057(15) 0.0128(15)
C2 C 0.0156(16) 0.0163(17) 0.0174(17) 0.0042(14) 0.0036(14) 0.0055(14)
C65 C 0.0215(18) 0.0181(18) 0.0228(19) 0.0074(15) 0.0047(15) 0.0093(15)
C3 C 0.0222(18) 0.0222(19) 0.0191(18) 0.0044(16) 0.0059(15) 0.0055(15)
C21 C 0.0181(17) 0.0182(17) 0.0198(18) 0.0064(15) 0.0058(15) 0.0091(14)
C6 C 0.0175(17) 0.0186(17) 0.0175(17) 0.0039(14) 0.0048(14) 0.0095(14)
C25 C 0.0211(17) 0.0157(17) 0.0175(17) 0.0057(15) 0.0064(15) 0.0073(14)
C4 C 0.0236(19) 0.028(2) 0.0183(19) 0.0075(17) 0.0055(16) 0.0120(16)
C62 C 0.034(2) 0.0221(19) 0.024(2) 0.0133(18) 0.0054(17) 0.0121(16)
C2m C 0.035(2) 0.040(3) 0.034(3) 0.001(2) 0.000(2) 0.010(2)
C61 C 0.0178(17) 0.0186(18) 0.0221(19) 0.0066(15) 0.0034(15) 0.0107(15)
C4m C 0.052(3) 0.048(3) 0.064(4) 0.004(3) 0.044(3) 0.013(3)
Zn2a Zn 0.0230(3) 0.0185(3) 0.0191(3) 0.0073(2) 0.0081(3) 0.0100(3)
Br1a Br 0.0287(4) 0.0295(4) 0.0385(4) 0.0117(3) -0.0009(3) 0.0187(3)
Br2a Br 0.0413(5) 0.0399(4) 0.0389(5) 0.0065(3) 0.0053(4) 0.0285(3)
Cl1a Cl 0.0302(10) 0.0204(11) 0.0240(7) 0.0178(7) 0.0151(6) 0.0071(7)
Cl2a Cl 0.0415(13) 0.0243(10) 0.0225(7) 0.0109(7) 0.0193(8) 0.0060(6)
Zn2b Zn 0.0222(3) 0.0123(4) 0.0192(4) 0.0045(3) 0.0017(4) 0.0008(3)
Br1b Br 0.0307(4) 0.0219(5) 0.0474(4) 0.0161(3) 0.0145(3) 0.0090(4)
Br2b Br 0.0426(6) 0.0171(5) 0.0520(5) 0.0074(4) 0.0152(5) -0.0032(4)
Cl1b Cl 0.0275(11) 0.0207(13) 0.0160(8) 0.0111(8) -0.0052(8) 0.0063(7)
Cl2b Cl 0.0385(14) 0.0226(12) 0.0146(9) 0.0032(9) -0.0033(10) 0.0021(7)

loop_
_atom_type_symbol
_atom_type_scat_dispersion_real
_atom_type_scat_dispersion_imag
_atom_type_scat_source
C 0.0033 0.0016 'International Tables Vol C tables 4.2.6.8 and 6.1.1.1'
H 0.0000 0.0000 'International Tables Vol C tables 4.2.6.8 and 6.1.1.1'
Br -0.2901 2.4595 'International Tables Vol C tables 4.2.6.8 and 6.1.1.1'
Cl 0.1484 0.1585 'International Tables Vol C tables 4.2.6.8 and 6.1.1.1'
N 0.0061 0.0033 'International Tables Vol C tables 4.2.6.8 and 6.1.1.1'
O 0.0106 0.0060 'International Tables Vol C tables 4.2.6.8 and 6.1.1.1'
Zn 0.2839 1.4301 'International Tables Vol C tables 4.2.6.8 and 6.1.1.1'

loop_
_geom_angle_atom_site_label_1
_geom_angle_atom_site_label_2
_geom_angle_atom_site_label_3
_geom_angle
C2m O1m H1o1m 108.3(18)
Zn1 N1 C2 120.4(3)
Zn1 N1 C6 119.1(2)
C2 N1 C6 120.5(3)
C25 N27 H1n27 121(3)
C25 N27 H2n27 124(3)
H1n27 N27 H2n27 114(4)
C4m O3m H1o3m 108(2)
C65 N67 H1n67 121(3)
C65 N67 H2n67 126(3)
H1n67 N67 H2n67 113(4)
N63 N64 C65 115.1(3)
N63 N64 H1n64 122(3)
C65 N64 H1n64 123(3)
N24 N23 C21 122.5(3)
N64 N63 C61 122.1(4)
C21 C22 H1c22 109.47
C21 C22 H2c22 109.47
C21 C22 H3c22 109.47
H1c22 C22 H2c22 109.47
H1c22 C22 H3c22 109.47
H2c22 C22 H3c22 109.47
N23 N24 C25 114.8(3)
N23 N24 H1n24 116(3)
C25 N24 H1n24 129(3)
C6 C5 C4 118.0(4)
C6 C5 H1c5 120.98
C4 C5 H1c5 120.98
N1 C2 C3 120.9(4)
N1 C2 C21 114.6(3)
C3 C2 C21 124.5(3)
O66 C65 N67 123.8(4)
O66 C65 N64 120.3(3)
N67 C65 N64 115.8(4)
C2 C3 C4 119.2(4)
C2 C3 H1c3 120.41
C4 C3 H1c3 120.41
N23 C21 C22 123.9(4)
N23 C21 C2 112.6(3)
C22 C21 C2 123.5(3)
N1 C6 C5 121.3(3)
N1 C6 C61 115.0(3)
C5 C6 C61 123.6(4)
O26 C25 N27 123.8(3)
O26 C25 N24 119.2(4)
N27 C25 N24 117.0(4)
C5 C4 C3 120.0(4)
C5 C4 H1c4 119.99
C3 C4 H1c4 119.99
C61 C62 H1c62 109.47
C61 C62 H2c62 109.47
C61 C62 H3c62 109.47
H1c62 C62 H2c62 109.47
H1c62 C62 H3c62 109.47
H2c62 C62 H3c62 109.47
O1m C2m H1c2m 109.47
O1m C2m H2c2m 109.47
O1m C2m H3c2m 109.47
H1c2m C2m H2c2m 109.47
H1c2m C2m H3c2m 109.47
H2c2m C2m H3c2m 109.47
N63 C61 C6 112.5(4)
N63 C61 C62 126.5(3)
C6 C61 C62 121.0(3)
O3m C4m H1c4m 109.47
O3m C4m H2c4m 109.47
O3m C4m H3c4m 109.47
H1c4m C4m H2c4m 109.47
H1c4m C4m H3c4m 109.47
H2c4m C4m H3c4m 109.47
Br1a Zn2a Br2a 110.67(11)
Br1a Zn2a Cl1a 107.88(12)
Br1a Zn2a Cl2a 115.31(15)
Br2a Zn2a Cl1a 112.98(16)
Br2a Zn2a Cl2a 107.23(11)
Cl1a Zn2a Cl2a 102.64(15)
Br1b Zn2b Br2b 110.7(3)
Br1b Zn2b Cl1b 107.9(3)
Br1b Zn2b Cl2b 115.3(4)
Br2b Zn2b Cl1b 113.0(4)
Br2b Zn2b Cl2b 107.2(2)
Cl1b Zn2b Cl2b 102.6(3)

loop_
_geom_bond_atom_site_label_1
_geom_bond_atom_site_label_2
_geom_bond_distance
Zn1 N1 2.209(3)
O26 C25 1.255(5)
O66 C65 1.246(5)
O1m C2m 1.432(4)
O1m H1o1m 0.82(3)
N1 C2 1.346(5)
N1 C6 1.342(5)
N27 C25 1.315(5)
N27 H1n27 0.870(15)
N27 H2n27 0.87(3)
O3m C4m 1.423(7)
O3m H1o3m 0.820(19)
N67 C65 1.326(5)
N67 H1n67 0.87(2)
N67 H2n67 0.87(4)
N64 N63 1.364(4)
N64 C65 1.369(5)
N64 H1n64 0.87(3)
N23 N24 1.355(5)
N23 C21 1.282(4)
N63 C61 1.275(5)
C22 C21 1.509(6)
C22 H1c22 0.96
C22 H2c22 0.96
C22 H3c22 0.96
N24 C25 1.368(4)
N24 H1n24 0.87(3)
C5 C6 1.396(5)
C5 C4 1.389(6)
C5 H1c5 0.96
C2 C3 1.383(5)
C2 C21 1.479(6)
C3 C4 1.382(6)
C3 H1c3 0.96
C6 C61 1.485(5)
C4 H1c4 0.96
C62 C61 1.500(6)
C62 H1c62 0.96
C62 H2c62 0.96
C62 H3c62 0.96
C2m H1c2m 0.96
C2m H2c2m 0.96
C2m H3c2m 0.96
C4m H1c4m 0.96
C4m H2c4m 0.96
C4m H3c4m 0.96
Zn2a Br1a 2.370(3)
Zn2a Br2a 2.359(3)
Zn2a Cl1a 2.255(5)
Zn2a Cl2a 2.250(3)
Zn2b Br1b 2.370(10)
Zn2b Br2b 2.359(8)
Zn2b Cl1b 2.255(8)
Zn2b Cl2b 2.250(8)

loop_
_geom_hbond_atom_site_label_D
_geom_hbond_atom_site_label_H
_geom_hbond_atom_site_label_A
_geom_hbond_site_symmetry_A
_geom_hbond_distance_DH
_geom_hbond_distance_HA
_geom_hbond_distance_DA
_geom_hbond_angle_DHA
N27 H1n27 O26 2_666 0.870(15) 1.99(2) 2.838(4) 166(4)
N27 H1n27 O66 2_666 0.870(15) 2.50(4) 3.000(5) 117(4)
N27 H2n27 Br1b . 0.87(3) 2.36(3) 3.146(7) 151(4)
N24 H1n24 C22 . 0.87(3) 2.48(4) 2.852(5) 107(3)
O1m H1o1m Cl2a 1_565 0.82(3) 2.30(3) 3.113(5) 174(2)
O1m H1o1m Br2b 1_565 0.82(3) 2.26(3) 3.071(6) 173(3)
O3m H1o3m Br2a 1_455 0.820(19) 2.424(17) 3.236(3) 170(4)
O3m H1o3m Cl2b 1_455 0.820(19) 2.452(18) 3.262(6) 170(3)

loop_
_publcif_info_exptl_table_extra_item
sin_theta_over_lambda_max
